data_2022861
loop_
_publ_author_name
'Meurer, Florian'
'Dimova, Tanya'
'Bodensteiner, Michael'
'Kolev, Iliyan'

_publ_section_title
;
 2,6-Dibromo-3,4,5-trimethoxybenzoic acid
;
_journal_coeditor_code JY2033
_journal_issue 10
_journal_name_full 'Acta Crystallographica Section E Crystallographic Communications'
_journal_paper_doi 10.1107/S2056989023007831
_journal_volume 79
_journal_year 2023
_chemical_formula_iupac 'C10 H10 Br2 O5'
_chemical_formula_moiety 'C10 H10 Br2 O5'
_chemical_formula_sum 'C10 H10 Br2 O5'
_chemical_formula_weight 369.995
_chemical_name_common
;
2,6-Dibromo-3,4,5-trimethoxybenzoic acid
;
_chemical_name_systematic
;
2,6-Dibromo-3,4,5-trimethoxybenzoic acid
;
_space_group_crystal_system monoclinic
_space_group_IT_number 14
_space_group_name_Hall '-P 2yn'
_space_group_name_H-M_alt 'P 1 21/n 1'
_atom_sites_solution_primary dual
_audit_creation_method
;
Olex2 1.5-alpha
(compiled 2023.03.06 svn.rbb2c1857 for OlexSys, GUI svn.r6748)
;
_cell_angle_alpha 90
_cell_angle_beta 107.009(8)
_cell_angle_gamma 90
_cell_formula_units_Z 4
_cell_length_a 11.4047(9)
_cell_length_b 7.1107(3)
_cell_length_c 16.8997(13)
_cell_measurement_reflns_used 1911
_cell_measurement_temperature 100.00(12)
_cell_measurement_theta_max 28.8050
_cell_measurement_theta_min 3.1290
_cell_volume 1310.54(16)
_computing_cell_refinement
;
CrysAlisPro 1.171.43.36a (Rigaku OD, 2022)
;
_computing_data_collection
;
CrysAlisPro 1.171.43.36a (Rigaku OD, 2022)
;
_computing_data_reduction
;
CrysAlisPro 1.171.43.36a (Rigaku OD, 2022)
;
_computing_molecular_graphics
;
Olex2 1.5-alpha (Dolomanov <i>et al.</i>,  2009)
;
_computing_publication_material
;
publCIF (Westrip, 2010)
;
_computing_structure_refinement
;
<i>olex2.refine</i> 1.5-alpha (Bourhis <i>et al.</i>,  2015),
<i>NoSpherA2</i> (Kleemiss <i>et al.</i>,  2021)
;
_computing_structure_solution
;
<i>SHELXT2018/2</i> (Sheldrick, 2015)
;
_diffrn_ambient_temperature 100.00(12)
_diffrn_detector 'CCD plate'
_diffrn_detector_area_resol_mean 5.2548
_diffrn_measured_fraction_theta_full 0.9966
_diffrn_measured_fraction_theta_max 0.9966
_diffrn_measurement_device 'four-circle diffractometer'
_diffrn_measurement_device_type 'SuperNova, Dualflex, AtlasS2'
_diffrn_measurement_method '\w scans'
_diffrn_radiation_monochromator mirror
_diffrn_radiation_probe x-ray
_diffrn_radiation_type 'Mo K\a'
_diffrn_radiation_wavelength 0.71073
_diffrn_reflns_av_R_equivalents 0.0835
_diffrn_reflns_av_unetI/netI 0.1336
_diffrn_reflns_limit_h_max 19
_diffrn_reflns_limit_h_min -17
_diffrn_reflns_limit_k_max 6
_diffrn_reflns_limit_k_min -12
_diffrn_reflns_limit_l_max 28
_diffrn_reflns_limit_l_min -28
_diffrn_reflns_number 18764
_diffrn_reflns_theta_full 25.2417
_diffrn_reflns_theta_max 28.28
_diffrn_reflns_theta_min 3.13
_diffrn_source 'micro-focus sealed X-ray tube'
_exptl_absorpt_coefficient_mu 6.190
_exptl_absorpt_correction_T_max 0.855
_exptl_absorpt_correction_T_min 0.749
_exptl_absorpt_correction_type gaussian
_exptl_absorpt_process_details
;
(CrysAlisPro; Rigaku OD, 2022)
;
_exptl_crystal_colour 'clear colourless'
_exptl_crystal_density_diffrn 1.875
_exptl_crystal_description block
_exptl_crystal_F_000 718.856
_exptl_crystal_size_max 0.083
_exptl_crystal_size_mid 0.058
_exptl_crystal_size_min 0.032
_refine_diff_density_max 1.2481
_refine_diff_density_min -1.4830
_refine_ls_goodness_of_fit_ref 1.0578
_refine_ls_hydrogen_treatment refU
_refine_ls_matrix_type full
_refine_ls_number_constraints 4
_refine_ls_number_parameters 218
_refine_ls_number_reflns 3245
_refine_ls_number_restraints 63
_refine_ls_restrained_S_all 1.0470
_refine_ls_R_factor_all 0.0875
_refine_ls_R_factor_gt 0.0528
_refine_ls_shift/su_max 0.0002
_refine_ls_shift/su_mean 0.0000
_refine_ls_structure_factor_coef Fsqd
_refine_ls_weighting_details 'w=1/[\s^2^(Fo^2^)+(0.0395P)^2^+3.4625P] where P=(Fo^2^+2Fc^2^)/3'
_refine_ls_weighting_scheme calc
_refine_ls_wR_factor_gt 0.1066
_refine_ls_wR_factor_ref 0.1231
_reflns_number_gt 2254
_reflns_number_total 3245
_reflns_threshold_expression I>=2u(I)
_cod_data_source_file jy2033sup1.cif
_cod_data_source_block I
_cod_database_code 2022861

loop_
_space_group_symop_id
_space_group_symop_operation_xyz
1 x,y,z
2 -x+1/2,y+1/2,-z+1/2
3 -x,-y,-z
4 x-1/2,-y-1/2,z-1/2

loop_
_atom_site_type_symbol
_atom_site_label
_atom_site_fract_x
_atom_site_fract_y
_atom_site_fract_z
_atom_site_U_iso_or_equiv
_atom_site_adp_type
_atom_site_occupancy
Br Br1 0.86638(5) 0.67372(7) 0.45104(4) 0.03398(18) Uani 1.000000
Br Br2 0.43161(5) 0.68854(7) 0.17096(3) 0.03341(18) Uani 1.000000
O O1 0.6558(4) 0.9831(5) 0.3032(2) 0.0315(9) Uani 1.000000
H H1 0.692(6) 1.0810(6) 0.277(4) 0.04(2) Uani 1.000000
O O2 0.7570(4) 0.7934(5) 0.2410(3) 0.0384(11) Uani 1.000000
O O3 0.7246(5) 0.3480(5) 0.5004(3) 0.0468(12) Uani 1.000000
O O4 0.5037(4) 0.1913(5) 0.4131(3) 0.0442(12) Uani 1.000000
O O5 0.3643(4) 0.3576(5) 0.2669(3) 0.0484(13) Uani 1.000000
C C4 0.6357(4) 0.6586(6) 0.3198(3) 0.0200(10) Uani 1.000000
C C5 0.7054(5) 0.5773(7) 0.3932(3) 0.0278(12) Uani 1.000000
C C3 0.5234(5) 0.5822(7) 0.2773(4) 0.0284(12) Uani 1.000000
C C6 0.6606(6) 0.4204(7) 0.4262(3) 0.0312(13) Uani 1.000000
C C2 0.4771(5) 0.4239(7) 0.3079(4) 0.0319(13) Uani 1.000000
C C7 0.6884(5) 0.8184(7) 0.2838(3) 0.0261(12) Uani 1.000000
C C1 0.5451(6) 0.3442(7) 0.3827(4) 0.0300(13) Uani 1.000000
C C8 0.7911(7) 0.1815(8) 0.4937(4) 0.0472(17) Uani 1.000000
H H00a 0.852(3) 0.2105(16) 0.457(2) 0.056(11) Uani 1.000000
H H00b 0.844(3) 0.136(3) 0.5545(5) 0.057(10) Uani 1.000000
H H00c 0.7277(7) 0.0722(18) 0.465(2) 0.048(10) Uani 1.000000
C C10 0.3618(7) 0.1753(8) 0.2314(5) 0.0523(19) Uani 1.000000
H H00d 0.2696(10) 0.142(3) 0.195(2) 0.066(11) Uani 1.000000
H H00e 0.421(3) 0.173(2) 0.192(2) 0.061(11) Uani 1.000000
H H00f 0.393(4) 0.0726(11) 0.2799(5) 0.060(11) Uani 1.000000
C C9 0.4330(7) 0.2341(9) 0.4679(5) 0.056(2) Uani 1.000000
H H00g 0.359(2) 0.326(5) 0.4373(10) 0.062(10) Uani 1.000000
H H00h 0.397(3) 0.1060(11) 0.485(2) 0.052(10) Uani 1.000000
H H00i 0.4904(11) 0.302(5) 0.5224(12) 0.072(11) Uani 1.000000

loop_
_atom_site_aniso_label
_atom_site_aniso_U_11
_atom_site_aniso_U_22
_atom_site_aniso_U_33
_atom_site_aniso_U_12
_atom_site_aniso_U_13
_atom_site_aniso_U_23
Br1 0.0308(3) 0.0207(3) 0.0382(4) 0.0033(2) -0.0091(2) -0.0047(2)
Br2 0.0382(4) 0.0181(3) 0.0312(3) 0.0032(2) -0.0097(2) -0.0045(2)
O1 0.043(2) 0.0208(19) 0.038(2) -0.0014(17) 0.0242(19) 0.0003(16)
H1 0.08(4) 0.03(3) 0.04(3) -0.024(13) 0.033(17) -0.006(13)
O2 0.061(3) 0.0176(19) 0.056(3) 0.0006(18) 0.047(2) 0.0001(18)
O3 0.083(4) 0.029(2) 0.031(2) 0.010(2) 0.021(2) 0.0072(18)
O4 0.068(3) 0.021(2) 0.062(3) 0.0039(19) 0.048(3) 0.0028(19)
O5 0.027(2) 0.026(2) 0.089(4) -0.0041(17) 0.013(2) -0.007(2)
C4 0.023(3) 0.015(2) 0.025(3) -0.0035(19) 0.012(2) -0.0007(18)
C5 0.035(3) 0.022(3) 0.028(3) 0.004(2) 0.012(2) 0.000(2)
C3 0.026(3) 0.019(3) 0.040(3) -0.002(2) 0.009(2) -0.002(2)
C6 0.049(4) 0.020(3) 0.028(3) 0.002(2) 0.018(3) 0.004(2)
C2 0.026(3) 0.024(3) 0.050(4) -0.005(2) 0.016(3) -0.001(2)
C7 0.036(3) 0.014(2) 0.035(3) 0.003(2) 0.022(2) -0.001(2)
C1 0.043(3) 0.015(2) 0.040(3) -0.001(2) 0.026(3) 0.003(2)
C8 0.068(5) 0.028(3) 0.039(4) 0.009(3) 0.006(3) 0.008(3)
H00a 0.069(13) 0.05(3) 0.041(11) 0.005(8) 0.006(6) 0.012(7)
H00b 0.072(15) 0.05(2) 0.042(7) 0.006(8) 0.005(5) 0.014(5)
H00c 0.066(17) 0.031(15) 0.040(12) 0.011(8) 0.008(6) 0.008(6)
C10 0.050(5) 0.028(3) 0.077(6) -0.005(3) 0.016(4) -0.009(3)
H00d 0.054(7) 0.06(3) 0.082(14) -0.012(5) 0.015(5) -0.003(8)
H00e 0.053(10) 0.05(3) 0.078(13) -0.008(7) 0.016(6) -0.010(8)
H00f 0.063(13) 0.036(19) 0.079(14) -0.003(7) 0.018(6) -0.007(8)
C9 0.076(6) 0.036(4) 0.081(6) 0.010(3) 0.063(5) 0.010(4)
H00g 0.082(12) 0.038(11) 0.09(2) 0.012(5) 0.059(8) 0.008(6)
H00h 0.081(17) 0.033(9) 0.073(19) 0.012(6) 0.070(8) 0.003(6)
H00i 0.10(2) 0.041(12) 0.092(12) 0.008(6) 0.051(8) 0.007(6)

loop_
_atom_type_symbol
_atom_type_scat_dispersion_source
_atom_type_scat_dispersion_real
_atom_type_scat_dispersion_imag
_atom_type_scat_source
Br 'Henke, Gullikson and Davis, At. Data and Nucl. Data Tables, 1993, 54, 2' -0.28346 2.55990 'NoSpherA2: Chem.Sci. 2021, DOI:10.1039/D0SC05526C'
C 'Henke, Gullikson and Davis, At. Data and Nucl. Data Tables, 1993, 54, 2' 0.00347 0.00161 'NoSpherA2: Chem.Sci. 2021, DOI:10.1039/D0SC05526C'
H 'Henke, Gullikson and Davis, At. Data and Nucl. Data Tables, 1993, 54, 2' 0.00000 0.00000 'NoSpherA2: Chem.Sci. 2021, DOI:10.1039/D0SC05526C'
O 'Henke, Gullikson and Davis, At. Data and Nucl. Data Tables, 1993, 54, 2' 0.01158 0.00611 'NoSpherA2: Chem.Sci. 2021, DOI:10.1039/D0SC05526C'

loop_
_exptl_crystal_face_index_h
_exptl_crystal_face_index_k
_exptl_crystal_face_index_l
_exptl_crystal_face_perp_dist
1 0 -2 0.0212
2 2 1 0.0573
0 -1 2 0.0272
-2 -1 -2 0.0085
0 1 -2 0.0289
-2 1 -1 0.0057
1 -2 1 0.0408
1 0 0 0.0487
-13 5 10 0.0114
-12 1 20 0.0097
-8 -2 23 0.0097

loop_
_geom_angle_atom_site_label_1
_geom_angle_atom_site_label_2
_geom_angle_atom_site_label_3
_geom_angle
C1 C2 C3 119.3(5)
C1 C2 O5 121.0(5)
C1 C6 C5 119.2(5)
C1 C6 O3 120.2(5)
C10 O5 C2 115.5(5)
C2 C1 C6 120.1(5)
C2 C1 O4 120.6(6)
C2 C3 C4 120.9(5)
C2 C3 Br2 119.5(4)
C3 C2 O5 119.6(5)
C3 C4 C5 120.1(5)
C4 C7 O2 122.1(4)
C4 C7 O1 113.8(4)
C4 C3 Br2 119.5(4)
C4 C5 Br1 121.0(4)
C5 C6 O3 120.5(6)
C6 C1 O4 119.3(5)
C6 C5 C4 120.3(5)
C6 C5 Br1 118.8(4)
C7 C4 C3 120.5(5)
C7 C4 C5 119.1(5)
C7 O1 H1 109.5
C8 O3 C6 113.4(5)
C9 O4 C1 113.8(4)
H00a C8 O3 109.5
H00b C8 H00a 109.5
H00b C8 O3 109.5
H00c C8 H00b 109.5
H00c C8 H00a 109.5
H00c C8 O3 109.5
H00d C10 O5 109.5
H00e C10 H00d 109.5
H00e C10 O5 109.5
H00f C10 H00e 109.5
H00f C10 H00d 109.5
H00f C10 O5 109.5
H00g C9 O4 109.5
H00h C9 H00g 109.5
H00h C9 O4 109.5
H00i C9 H00h 109.5
H00i C9 H00g 109.5
H00i C9 O4 109.5
O2 C7 O1 124.0(5)

loop_
_geom_bond_atom_site_label_1
_geom_bond_atom_site_label_2
_geom_bond_distance
Br1 C5 1.935(6)
Br2 C3 1.948(6)
O1 C7 1.299(6)
O2 C7 1.224(6)
O3 C6 1.354(7)
O3 C8 1.429(7)
O4 C1 1.346(6)
O4 C9 1.427(7)
O5 C2 1.355(7)
O5 C10 1.425(7)
C4 C5 1.388(7)
C4 C3 1.383(7)
C4 C7 1.496(7)
C5 C6 1.408(7)
C3 C2 1.405(7)
C6 C1 1.415(8)
C2 C1 1.395(8)
C8 H00a 1.0770
C8 H00b 1.0770
C8 H00c 1.0770
C10 H00d 1.0770
C10 H00e 1.0770
C10 H00f 1.0770
C9 H00g 1.0770
C9 H00h 1.0770
C9 H00i 1.0770

loop_
_geom_hbond_atom_site_label_D
_geom_hbond_atom_site_label_H
_geom_hbond_atom_site_label_A
_geom_hbond_site_symmetry_A
_geom_hbond_distance_DH
_geom_hbond_distance_HA
_geom_hbond_distance_DA
_geom_hbond_angle_DHA
O1 H1 O2 2_655 0.98(5) 1.68(3) 2.617(5) 160(5)

loop_
_geom_torsion_atom_site_label_1
_geom_torsion_atom_site_label_2
_geom_torsion_atom_site_label_3
_geom_torsion_atom_site_label_4
_geom_torsion
Br1 C5 C4 C3 176.9(4)
Br1 C5 C4 C7 2.2(5)
Br1 C5 C6 O3 5.3(5)
Br1 C5 C6 C1 -177.5(4)
Br2 C3 C4 C5 -176.2(4)
Br2 C3 C4 C7 -1.7(5)
Br2 C3 C2 O5 -5.8(5)
Br2 C3 C2 C1 177.8(4)
O1 C7 C4 C5 -96.1(5)
O1 C7 C4 C3 89.3(5)
O2 C7 C4 C5 83.0(6)
O2 C7 C4 C3 -91.5(6)
O3 C6 C5 C4 -175.7(5)
O3 C6 C1 O4 -4.6(6)
O3 C6 C1 C2 177.3(5)
O4 C1 C6 C5 178.3(5)
O4 C1 C2 O5 4.4(6)
O4 C1 C2 C3 -179.2(5)
O5 C2 C3 C4 176.9(5)
O5 C2 C1 C6 -177.5(5)
C4 C5 C6 C1 1.4(6)
C4 C3 C2 C1 0.5(6)
C5 C6 C1 C2 0.2(6)
C3 C2 C1 C6 -1.2(6)

_cod_database_fobs_code 2022861
